data_7708425
loop_
_publ_author_name
'Ondrej, Barta'
'Cisarova, Ivana'
'\<St\<epni\<cka, Petr'

_publ_section_title
;
 The protonation state governs the coordination of phosphinoferrocene
 guanidines
;
_journal_name_full 'Dalton Transactions'
_journal_paper_doi 10.1039/D1DT02884G
_journal_year 2021
_chemical_formula_moiety 'C36 H43 Fe N5 P Pd, F6 Sb'
_chemical_formula_sum 'C36 H43 F6 Fe N5 P Pd Sb'
_chemical_formula_weight 974.72
_space_group_crystal_system orthorhombic
_space_group_IT_number 61
_space_group_name_Hall '-P 2ac 2ab'
_space_group_name_H-M_alt 'P b c a'
_atom_sites_solution_hydrogens mixed
_atom_sites_solution_primary direct
_atom_sites_solution_secondary difmap
_audit_creation_method SHELXL-2017/1
_audit_update_record
;
2021-08-25 deposited with the CCDC.	2021-09-24 downloaded from the CCDC.
;
_cell_angle_alpha 90
_cell_angle_beta 90
_cell_angle_gamma 90
_cell_formula_units_Z 8
_cell_length_a 17.1620(9)
_cell_length_b 20.7881(10)
_cell_length_c 21.7424(11)
_cell_measurement_reflns_used 9355
_cell_measurement_temperature 125(2)
_cell_measurement_theta_max 27.54
_cell_measurement_theta_min 2.22
_cell_volume 7756.9(7)
_computing_cell_refinement 'SAINT V8.38A (Bruker AXS Inc., 2017)'
_computing_data_collection 'Bruker Instrument Service vV6.2.10'
_computing_data_reduction 'SAINT V8.38A (Bruker AXS Inc., 2017)'
_computing_molecular_graphics 'PLATON (Spek, 2017)'
_computing_publication_material 'PLATON (Spek, 2017)'
_computing_structure_refinement 'SHELXL-2017/1 (Sheldrick, 2017)'
_computing_structure_solution 'SHELXT 2014/5 (Sheldrick, 2014)'
_diffrn_ambient_temperature 125(2)
_diffrn_measured_fraction_theta_full 0.999
_diffrn_measured_fraction_theta_max 0.998
_diffrn_measurement_device_type 'Bruker D8 VENTURE Kappa Duo PHOTON 100 CMOS'
_diffrn_measurement_method '\f and \w scans'
_diffrn_radiation_monochromator 'Quazar Mo multilayer optic'
_diffrn_radiation_source 'I\mS micro-focus sealed tube'
_diffrn_radiation_type MoK\a
_diffrn_radiation_wavelength 0.71073
_diffrn_reflns_av_R_equivalents 0.0213
_diffrn_reflns_av_unetI/netI 0.0115
_diffrn_reflns_Laue_measured_fraction_full 0.999
_diffrn_reflns_Laue_measured_fraction_max 0.998
_diffrn_reflns_limit_h_max 22
_diffrn_reflns_limit_h_min -21
_diffrn_reflns_limit_k_max 26
_diffrn_reflns_limit_k_min -27
_diffrn_reflns_limit_l_max 28
_diffrn_reflns_limit_l_min -28
_diffrn_reflns_number 93777
_diffrn_reflns_point_group_measured_fraction_full 0.999
_diffrn_reflns_point_group_measured_fraction_max 0.998
_diffrn_reflns_theta_full 25.242
_diffrn_reflns_theta_max 27.542
_diffrn_reflns_theta_min 2.172
_exptl_absorpt_coefficient_mu 1.622
_exptl_absorpt_correction_T_max 0.69
_exptl_absorpt_correction_T_min 0.58
_exptl_absorpt_correction_type multi-scan
_exptl_absorpt_process_details 'SADABS-2016/2 - Bruker AXS'
_exptl_crystal_colour red
_exptl_crystal_density_diffrn 1.669
_exptl_crystal_description prism
_exptl_crystal_F_000 3888
_exptl_crystal_size_max 0.35
_exptl_crystal_size_mid 0.30
_exptl_crystal_size_min 0.25
_refine_diff_density_max 0.799
_refine_diff_density_min -0.668
_refine_diff_density_rms 0.069
_refine_ls_extinction_coef 0.00077(3)
_refine_ls_extinction_expression Fc^*^=kFc[1+0.001xFc^2^\l^3^/sin(2\q)]^-1/4^
_refine_ls_extinction_method 'SHELXL-2017/1 (Sheldrick 2017)'
_refine_ls_goodness_of_fit_ref 1.077
_refine_ls_hydrogen_treatment constr
_refine_ls_matrix_type full
_refine_ls_number_parameters 488
_refine_ls_number_reflns 8927
_refine_ls_number_restraints 13
_refine_ls_restrained_S_all 1.079
_refine_ls_R_factor_all 0.0232
_refine_ls_R_factor_gt 0.0207
_refine_ls_shift/su_max 0.003
_refine_ls_shift/su_mean 0.000
_refine_ls_structure_factor_coef Fsqd
_refine_ls_weighting_details 'w=1/[\s^2^(Fo^2^)+(0.0196P)^2^+7.9344P] where P=(Fo^2^+2Fc^2^)/3'
_refine_ls_weighting_scheme calc
_refine_ls_wR_factor_gt 0.0482
_refine_ls_wR_factor_ref 0.0497
_reflns_Friedel_coverage 0.000
_reflns_number_gt 8331
_reflns_number_total 8927
_reflns_threshold_expression 'I > 2\s(I)'
_cod_data_source_file d1dt02884g2.cif
_cod_data_source_block ob400
_cod_database_code 7708425
_shelx_shelxl_version_number 2017/1
_shelx_space_group_comment
;
The symmetry employed for this shelxl refinement is uniquely defined
by the following loop, which should always be used as a source of
symmetry information in preference to the above space-group names.
They are only intended as comments.
;
_shelx_estimated_absorpt_t_min 0.601
_shelx_estimated_absorpt_t_max 0.687

loop_
_space_group_symop_operation_xyz
'x, y, z'
'-x+1/2, -y, z+1/2'
'-x, y+1/2, -z+1/2'
'x+1/2, -y+1/2, -z'
'-x, -y, -z'
'x-1/2, y, -z-1/2'
'x, -y-1/2, z-1/2'
'-x-1/2, y-1/2, z'

loop_
_atom_site_label
_atom_site_type_symbol
_atom_site_fract_x
_atom_site_fract_y
_atom_site_fract_z
_atom_site_U_iso_or_equiv
_atom_site_adp_type
_atom_site_occupancy
_atom_site_site_symmetry_order
_atom_site_calc_flag
_atom_site_refinement_flags_posn
_atom_site_refinement_flags_adp
_atom_site_refinement_flags_occupancy
_atom_site_disorder_assembly
_atom_site_disorder_group
Pd Pd 0.41042(2) 0.75113(2) 0.33359(2) 0.01441(4) Uani 1 1 d . . . . .
Fe Fe 0.45567(2) 0.66467(2) 0.48467(2) 0.02569(6) Uani 1 1 d . . . . .
P P 0.47570(2) 0.80158(2) 0.40990(2) 0.01677(8) Uani 1 1 d . . . . .
N1 N 0.32912(8) 0.70629(7) 0.38744(6) 0.0196(3) Uani 1 1 d . . . . .
N2 N 0.32678(8) 0.70070(7) 0.28530(7) 0.0207(3) Uani 1 1 d . . . . .
N3 N 0.24615(10) 0.62728(8) 0.34051(7) 0.0305(4) Uani 1 1 d . . . . .
H3N H 0.234296 0.603396 0.309087 0.037 Uiso 1 1 d R U . . .
C1 C 0.51852(11) 0.74239(9) 0.45904(8) 0.0235(4) Uani 1 1 d . . . . .
C2 C 0.51467(15) 0.73879(11) 0.52475(9) 0.0391(5) Uani 1 1 d . . . . .
H2 H 0.493354 0.770364 0.551484 0.047 Uiso 1 1 calc R U . . .
C3 C 0.54872(15) 0.67910(12) 0.54267(10) 0.0449(6) Uani 1 1 d . . . . .
H3 H 0.554195 0.664172 0.583740 0.054 Uiso 1 1 calc R U . . .
C4 C 0.57298(12) 0.64579(11) 0.48937(10) 0.0361(5) Uani 1 1 d . . . . .
H4 H 0.597360 0.604774 0.488421 0.043 Uiso 1 1 calc R U . . .
C5 C 0.55452(10) 0.68442(9) 0.43736(9) 0.0258(4) Uani 1 1 d . . . . .
H5 H 0.564321 0.673692 0.395595 0.031 Uiso 1 1 calc R U . . .
C6 C 0.35213(10) 0.66486(9) 0.43645(9) 0.0245(4) Uani 1 1 d . . . . .
C7 C 0.33900(12) 0.67584(13) 0.50028(9) 0.0408(6) Uani 1 1 d . . . . .
H7 H 0.314513 0.712516 0.517776 0.049 Uiso 1 1 calc R U . . .
C8 C 0.36926(14) 0.62180(16) 0.53338(13) 0.0627(9) Uani 1 1 d . . . . .
H8 H 0.368258 0.616215 0.576738 0.075 Uiso 1 1 calc R U . . .
C9 C 0.40086(14) 0.57824(13) 0.49019(16) 0.0576(8) Uani 1 1 d . . . . .
H9 H 0.424524 0.538114 0.499585 0.069 Uiso 1 1 calc R U . . .
C10 C 0.39129(12) 0.60451(10) 0.43042(13) 0.0383(5) Uani 1 1 d . . . . .
H10 H 0.407985 0.585356 0.393004 0.046 Uiso 1 1 calc R U . . .
C11 C 0.55331(10) 0.85574(8) 0.38722(7) 0.0191(3) Uani 1 1 d . . . . .
C12 C 0.53286(10) 0.91032(8) 0.35374(8) 0.0204(3) Uani 1 1 d . . . . .
H12 H 0.479563 0.918789 0.345128 0.025 Uiso 1 1 calc R U . . .
C13 C 0.58964(11) 0.95232(9) 0.33292(8) 0.0253(4) Uani 1 1 d . . . . .
H13 H 0.575248 0.989505 0.310205 0.030 Uiso 1 1 calc R U . . .
C14 C 0.66723(11) 0.94012(10) 0.34518(9) 0.0310(4) Uani 1 1 d . . . . .
H14 H 0.706288 0.968635 0.330488 0.037 Uiso 1 1 calc R U . . .
C15 C 0.68799(12) 0.88631(11) 0.37889(11) 0.0377(5) Uani 1 1 d . . . . .
H15 H 0.741353 0.878336 0.387653 0.045 Uiso 1 1 calc R U . . .
C16 C 0.63135(11) 0.84375(10) 0.40009(10) 0.0307(4) Uani 1 1 d . . . . .
H16 H 0.645910 0.806842 0.423150 0.037 Uiso 1 1 calc R U . . .
C17 C 0.41647(10) 0.85200(9) 0.45990(8) 0.0207(3) Uani 1 1 d . . . . .
C18 C 0.45173(12) 0.89991(10) 0.49516(8) 0.0273(4) Uani 1 1 d . . . . .
H18 H 0.506498 0.906104 0.492879 0.033 Uiso 1 1 calc R U . . .
C19 C 0.40723(13) 0.93857(10) 0.53355(9) 0.0337(4) Uani 1 1 d . . . . .
H19 H 0.431486 0.971246 0.557352 0.040 Uiso 1 1 calc R U . . .
C20 C 0.32735(13) 0.92946(11) 0.53714(9) 0.0348(5) Uani 1 1 d . . . . .
H20 H 0.296769 0.955948 0.563320 0.042 Uiso 1 1 calc R U . . .
C21 C 0.29233(12) 0.88186(11) 0.50263(10) 0.0352(5) Uani 1 1 d . . . . .
H21 H 0.237643 0.875436 0.505472 0.042 Uiso 1 1 calc R U . . .
C22 C 0.33641(11) 0.84319(10) 0.46372(9) 0.0272(4) Uani 1 1 d . . . . .
H22 H 0.311795 0.810800 0.439792 0.033 Uiso 1 1 calc R U . . .
C23 C 0.29830(10) 0.67556(8) 0.33607(8) 0.0213(3) Uani 1 1 d . . . . .
C24 C 0.31192(11) 0.67490(9) 0.22379(8) 0.0246(4) Uani 1 1 d . . . . .
H24 H 0.256861 0.659223 0.222277 0.030 Uiso 1 1 calc R U . . .
C25 C 0.36535(14) 0.61854(11) 0.21094(10) 0.0387(5) Uani 1 1 d . . . . .
H25A H 0.419670 0.633006 0.212295 0.058 Uiso 1 1 calc R U . . .
H25B H 0.353831 0.600974 0.170118 0.058 Uiso 1 1 calc R U . . .
H25C H 0.357136 0.585164 0.242106 0.058 Uiso 1 1 calc R U . . .
C26 C 0.32141(14) 0.72758(11) 0.17607(9) 0.0355(5) Uani 1 1 d . . . . .
H26A H 0.287437 0.763868 0.186506 0.053 Uiso 1 1 calc R U . . .
H26B H 0.307163 0.710861 0.135452 0.053 Uiso 1 1 calc R U . . .
H26C H 0.375751 0.742045 0.175423 0.053 Uiso 1 1 calc R U . . .
C27 C 0.18993(12) 0.62065(10) 0.39153(10) 0.0352(5) Uani 1 1 d D . . . .
H27A H 0.206783 0.648050 0.426955 0.042 Uiso 0.767(6) 1 d R U P A 1
H27B H 0.225580 0.615081 0.427511 0.042 Uiso 0.233(6) 1 d R U P A 2
C28 C 0.1869(2) 0.55529(17) 0.4154(2) 0.0477(10) Uani 0.767(6) 1 d . . P A 1
H28A H 0.172675 0.525661 0.382153 0.072 Uiso 0.767(6) 1 calc R U P A 1
H28B H 0.147797 0.552807 0.448171 0.072 Uiso 0.767(6) 1 calc R U P A 1
H28C H 0.238009 0.543400 0.431856 0.072 Uiso 0.767(6) 1 calc R U P A 1
C29 C 0.10707(18) 0.64211(16) 0.36673(15) 0.0436(9) Uani 0.767(6) 1 d . . P A 1
H29A H 0.091963 0.614513 0.332191 0.065 Uiso 0.767(6) 1 calc R U P A 1
H29B H 0.109528 0.686940 0.352928 0.065 Uiso 0.767(6) 1 calc R U P A 1
H29C H 0.068493 0.638146 0.399747 0.065 Uiso 0.767(6) 1 calc R U P A 1
C28A C 0.1523(7) 0.5512(5) 0.3876(6) 0.040(3) Uani 0.233(6) 1 d . U P A 2
H28D H 0.125135 0.541644 0.426153 0.061 Uiso 0.233(6) 1 calc R U P A 2
H28E H 0.193359 0.519259 0.380771 0.061 Uiso 0.233(6) 1 calc R U P A 2
H28F H 0.115138 0.549860 0.353395 0.061 Uiso 0.233(6) 1 calc R U P A 2
C29A C 0.1440(6) 0.6759(4) 0.4080(6) 0.056(4) Uani 0.233(6) 1 d D U P A 2
H29D H 0.178242 0.713146 0.413805 0.085 Uiso 0.233(6) 1 calc R U P A 2
H29E H 0.115781 0.667176 0.446287 0.085 Uiso 0.233(6) 1 calc R U P A 2
H29F H 0.106563 0.685137 0.375085 0.085 Uiso 0.233(6) 1 calc R U P A 2
N4 N 0.48714(8) 0.78582(6) 0.26856(6) 0.0165(3) Uani 1 1 d . . . B 2
N5 N 0.66354(9) 0.88540(8) 0.17636(7) 0.0254(3) Uani 1 1 d . . . B 2
C30 C 0.47147(10) 0.83797(8) 0.23413(7) 0.0175(3) Uani 1 1 d . . . B 2
H30 H 0.419163 0.852811 0.232370 0.021 Uiso 1 1 calc R U . B 2
C31 C 0.52698(10) 0.87089(8) 0.20142(7) 0.0180(3) Uani 1 1 d . . . B 2
H31 H 0.512387 0.906883 0.177086 0.022 Uiso 1 1 calc R U . B 2
C32 C 0.60576(10) 0.85143(8) 0.20382(7) 0.0175(3) Uani 1 1 d . . . B 2
C33 C 0.62058(10) 0.79409(8) 0.23629(8) 0.0216(3) Uani 1 1 d . . . B 2
H33 H 0.671495 0.776163 0.236636 0.026 Uiso 1 1 calc R U . B 2
C34 C 0.56112(10) 0.76419(8) 0.26743(8) 0.0212(3) Uani 1 1 d . . . B 2
H34 H 0.572872 0.725967 0.289511 0.025 Uiso 1 1 calc R U . B 2
C35 C 0.74457(12) 0.86795(11) 0.18675(11) 0.0372(5) Uani 1 1 d . . . B 2
H35A H 0.756990 0.872727 0.230502 0.056 Uiso 1 1 calc R U . B 2
H35B H 0.778397 0.896193 0.162468 0.056 Uiso 1 1 calc R U . B 2
H35C H 0.752905 0.823178 0.174263 0.056 Uiso 1 1 calc R U . B 2
C36 C 0.64847(13) 0.94836(10) 0.14993(11) 0.0376(5) Uani 1 1 d . . . B 2
H36A H 0.605953 0.945124 0.119996 0.056 Uiso 1 1 calc R U . B 2
H36B H 0.695573 0.964024 0.129317 0.056 Uiso 1 1 calc R U . B 2
H36C H 0.633706 0.978419 0.182641 0.056 Uiso 1 1 calc R U . B 2
Sb Sb 0.11425(2) 0.52928(2) 0.18854(2) 0.02297(4) Uani 1 1 d . . . C 2
F1 F 0.05652(8) 0.50499(6) 0.25741(6) 0.0433(3) Uani 1 1 d . . . C 2
F2 F 0.14099(7) 0.44317(5) 0.17513(5) 0.0290(2) Uani 1 1 d . . . C 2
F3 F 0.20291(7) 0.53779(6) 0.23892(6) 0.0412(3) Uani 1 1 d . . . C 2
F4 F 0.08948(9) 0.61536(6) 0.20301(8) 0.0540(4) Uani 1 1 d . . . C 2
F5 F 0.02646(8) 0.51873(7) 0.13858(7) 0.0490(4) Uani 1 1 d . . . C 2
F6 F 0.17297(8) 0.55369(7) 0.12031(6) 0.0477(3) Uani 1 1 d . . . C 2

loop_
_atom_site_aniso_label
_atom_site_aniso_U_11
_atom_site_aniso_U_22
_atom_site_aniso_U_33
_atom_site_aniso_U_23
_atom_site_aniso_U_13
_atom_site_aniso_U_12
Pd 0.01650(6) 0.01497(6) 0.01175(6) -0.00004(4) 0.00121(4) -0.00287(4)
Fe 0.02522(13) 0.03111(14) 0.02075(13) 0.01057(10) 0.00451(10) 0.00138(11)
P 0.01676(19) 0.0202(2) 0.01337(18) -0.00102(15) -0.00012(15) -0.00236(16)
N1 0.0210(7) 0.0205(7) 0.0173(7) -0.0011(6) 0.0049(5) -0.0059(5)
N2 0.0217(7) 0.0222(7) 0.0180(7) -0.0049(6) 0.0009(5) -0.0060(6)
N3 0.0328(9) 0.0304(8) 0.0285(8) -0.0136(7) 0.0129(7) -0.0169(7)
C1 0.0232(8) 0.0282(9) 0.0193(8) 0.0036(7) -0.0041(7) -0.0031(7)
C2 0.0582(14) 0.0409(12) 0.0183(9) 0.0021(8) -0.0084(9) -0.0024(10)
C3 0.0558(15) 0.0504(14) 0.0286(11) 0.0155(10) -0.0176(10) -0.0040(11)
C4 0.0270(10) 0.0380(11) 0.0433(12) 0.0157(10) -0.0069(9) 0.0009(8)
C5 0.0192(8) 0.0298(9) 0.0285(9) 0.0077(8) 0.0013(7) -0.0006(7)
C6 0.0198(8) 0.0262(9) 0.0276(9) 0.0077(7) 0.0063(7) -0.0039(7)
C7 0.0300(11) 0.0660(16) 0.0264(10) 0.0205(10) 0.0122(8) 0.0127(10)
C8 0.0286(11) 0.102(2) 0.0579(16) 0.0604(17) 0.0133(11) 0.0054(13)
C9 0.0280(11) 0.0426(14) 0.102(2) 0.0423(15) -0.0013(13) -0.0047(10)
C10 0.0248(10) 0.0239(10) 0.0662(15) 0.0055(10) -0.0014(10) -0.0047(8)
C11 0.0180(8) 0.0228(8) 0.0165(7) -0.0040(6) 0.0002(6) -0.0045(6)
C12 0.0195(8) 0.0233(8) 0.0185(8) -0.0053(7) 0.0003(6) -0.0027(7)
C13 0.0283(9) 0.0246(9) 0.0229(9) -0.0034(7) 0.0007(7) -0.0074(7)
C14 0.0246(9) 0.0357(11) 0.0329(10) -0.0034(8) 0.0029(8) -0.0134(8)
C15 0.0179(9) 0.0476(13) 0.0476(12) 0.0047(10) -0.0048(8) -0.0079(8)
C16 0.0215(9) 0.0359(11) 0.0348(10) 0.0056(9) -0.0054(8) -0.0028(8)
C17 0.0230(8) 0.0243(8) 0.0148(7) -0.0014(7) 0.0016(6) 0.0002(7)
C18 0.0287(9) 0.0332(10) 0.0201(8) -0.0065(7) 0.0040(7) -0.0053(8)
C19 0.0427(12) 0.0342(11) 0.0243(9) -0.0104(8) 0.0061(8) -0.0046(9)
C20 0.0395(11) 0.0374(11) 0.0275(10) -0.0068(9) 0.0089(8) 0.0072(9)
C21 0.0245(9) 0.0459(12) 0.0353(11) -0.0067(9) 0.0056(8) 0.0044(9)
C22 0.0234(9) 0.0334(10) 0.0248(9) -0.0052(8) 0.0005(7) 0.0005(7)
C23 0.0214(8) 0.0197(8) 0.0229(8) -0.0055(7) 0.0052(6) -0.0038(6)
C24 0.0273(9) 0.0260(9) 0.0206(8) -0.0077(7) -0.0005(7) -0.0075(7)
C25 0.0516(13) 0.0334(11) 0.0312(11) -0.0099(9) 0.0072(10) 0.0048(10)
C26 0.0494(13) 0.0358(11) 0.0214(9) -0.0024(8) -0.0066(9) -0.0047(10)
C27 0.0340(11) 0.0381(11) 0.0337(11) -0.0089(9) 0.0177(9) -0.0167(9)
C28 0.0368(19) 0.0411(18) 0.065(3) 0.0192(17) 0.0235(18) 0.0054(15)
C29 0.0398(17) 0.0441(18) 0.0468(18) 0.0083(14) 0.0200(14) 0.0111(13)
C28A 0.033(4) 0.039(4) 0.049(5) -0.002(4) 0.015(4) -0.010(4)
C29A 0.054(5) 0.051(5) 0.064(6) 0.004(4) 0.022(4) -0.006(4)
N4 0.0203(7) 0.0156(6) 0.0135(6) -0.0002(5) 0.0016(5) -0.0019(5)
N5 0.0208(7) 0.0242(8) 0.0313(8) 0.0069(6) 0.0077(6) -0.0002(6)
C30 0.0190(8) 0.0172(7) 0.0164(7) -0.0008(6) -0.0006(6) 0.0006(6)
C31 0.0222(8) 0.0157(7) 0.0161(7) 0.0018(6) 0.0018(6) 0.0016(6)
C32 0.0211(8) 0.0168(8) 0.0145(7) -0.0023(6) 0.0038(6) -0.0005(6)
C33 0.0216(8) 0.0218(8) 0.0214(8) 0.0028(7) 0.0043(6) 0.0053(6)
C34 0.0272(9) 0.0175(8) 0.0189(8) 0.0041(6) 0.0042(7) 0.0053(7)
C35 0.0217(9) 0.0428(12) 0.0471(12) 0.0105(10) 0.0131(9) 0.0021(8)
C36 0.0334(11) 0.0255(10) 0.0540(13) 0.0153(10) 0.0104(10) -0.0041(8)
Sb 0.01917(6) 0.01654(6) 0.03321(7) -0.00305(5) 0.00576(5) -0.00232(4)
F1 0.0444(7) 0.0389(7) 0.0465(7) -0.0039(6) 0.0240(6) -0.0071(6)
F2 0.0271(6) 0.0204(5) 0.0396(6) -0.0099(5) 0.0001(5) -0.0005(4)
F3 0.0333(6) 0.0400(7) 0.0504(8) -0.0183(6) -0.0072(6) -0.0104(5)
F4 0.0626(9) 0.0192(6) 0.0800(11) -0.0039(6) 0.0198(8) 0.0063(6)
F5 0.0310(7) 0.0490(8) 0.0671(9) 0.0113(7) -0.0176(6) 0.0004(6)
F6 0.0492(8) 0.0468(8) 0.0471(8) 0.0088(6) 0.0215(6) -0.0067(6)

loop_
_atom_type_symbol
_atom_type_description
_atom_type_scat_dispersion_real
_atom_type_scat_dispersion_imag
_atom_type_scat_source
C C 0.0033 0.0016 'International Tables Vol C Tables 4.2.6.8 and 6.1.1.4'
H H 0.0000 0.0000 'International Tables Vol C Tables 4.2.6.8 and 6.1.1.4'
F F 0.0171 0.0103 'International Tables Vol C Tables 4.2.6.8 and 6.1.1.4'
Fe Fe 0.3463 0.8444 'International Tables Vol C Tables 4.2.6.8 and 6.1.1.4'
N N 0.0061 0.0033 'International Tables Vol C Tables 4.2.6.8 and 6.1.1.4'
P P 0.1023 0.0942 'International Tables Vol C Tables 4.2.6.8 and 6.1.1.4'
Pd Pd -0.9988 1.0072 'International Tables Vol C Tables 4.2.6.8 and 6.1.1.4'
Sb Sb -0.5866 1.5461 'International Tables Vol C Tables 4.2.6.8 and 6.1.1.4'

loop_
_geom_angle_atom_site_label_1
_geom_angle_atom_site_label_2
_geom_angle_atom_site_label_3
_geom_angle
_geom_angle_site_symmetry_1
_geom_angle_site_symmetry_3
_geom_angle_publ_flag
N1 Pd N4 170.76(5) . . ?
N1 Pd N2 65.52(6) . . ?
N4 Pd N2 105.83(5) . . ?
N1 Pd P 97.43(4) . . ?
N4 Pd P 91.40(4) . . ?
N2 Pd P 162.50(4) . . ?
N1 Pd C23 34.05(6) . . ?
N4 Pd C23 136.93(5) . . ?
N2 Pd C23 31.96(6) . . ?
P Pd C23 131.40(4) . . ?
C1 Fe C5 41.51(8) . . ?
C1 Fe C8 152.29(12) . . ?
C5 Fe C8 165.07(10) . . ?
C1 Fe C9 166.04(11) . . ?
C5 Fe C9 126.65(11) . . ?
C8 Fe C9 40.72(14) . . ?
C1 Fe C2 41.31(8) . . ?
C5 Fe C2 69.40(9) . . ?
C8 Fe C2 118.15(13) . . ?
C9 Fe C2 150.78(11) . . ?
C1 Fe C10 128.23(9) . . ?
C5 Fe C10 106.48(9) . . ?
C8 Fe C10 68.73(12) . . ?
C9 Fe C10 40.76(11) . . ?
C2 Fe C10 167.83(9) . . ?
C1 Fe C7 118.54(9) . . ?
C5 Fe C7 151.82(8) . . ?
C8 Fe C7 41.16(9) . . ?
C9 Fe C7 68.72(11) . . ?
C2 Fe C7 109.24(11) . . ?
C10 Fe C7 68.64(10) . . ?
C1 Fe C4 69.10(8) . . ?
C5 Fe C4 40.81(8) . . ?
C8 Fe C4 127.35(9) . . ?
C9 Fe C4 106.38(10) . . ?
C2 Fe C4 68.68(10) . . ?
C10 Fe C4 116.22(9) . . ?
C7 Fe C4 166.83(8) . . ?
C1 Fe C3 68.78(8) . . ?
C5 Fe C3 68.39(9) . . ?
C8 Fe C3 108.15(11) . . ?
C9 Fe C3 116.89(10) . . ?
C2 Fe C3 40.73(9) . . ?
C10 Fe C3 149.65(10) . . ?
C7 Fe C3 129.95(10) . . ?
C4 Fe C3 40.21(10) . . ?
C1 Fe C6 108.55(7) . . ?
C5 Fe C6 117.57(7) . . ?
C8 Fe C6 68.68(9) . . ?
C9 Fe C6 68.46(9) . . ?
C2 Fe C6 130.04(9) . . ?
C10 Fe C6 40.73(8) . . ?
C7 Fe C6 40.58(8) . . ?
C4 Fe C6 150.46(9) . . ?
C3 Fe C6 168.51(9) . . ?
C1 P C11 106.74(8) . . ?
C1 P C17 105.60(8) . . ?
C11 P C17 102.43(8) . . ?
C1 P Pd 108.85(6) . . ?
C11 P Pd 116.93(5) . . ?
C17 P Pd 115.39(6) . . ?
C23 N1 C6 115.33(15) . . ?
C23 N1 Pd 90.52(10) . . ?
C6 N1 Pd 120.93(11) . . ?
C23 N2 C24 123.81(14) . . ?
C23 N2 Pd 91.91(11) . . ?
C24 N2 Pd 140.55(12) . . ?
C23 N3 C27 123.85(15) . . ?
C23 N3 H3N 121.7 . . ?
C27 N3 H3N 112.6 . . ?
C2 C1 C5 107.70(17) . . ?
C2 C1 P 127.82(16) . . ?
C5 C1 P 123.99(14) . . ?
C2 C1 Fe 70.04(12) . . ?
C5 C1 Fe 69.44(10) . . ?
P C1 Fe 119.71(9) . . ?
C3 C2 C1 107.4(2) . . ?
C3 C2 Fe 70.29(13) . . ?
C1 C2 Fe 68.65(11) . . ?
C3 C2 H2 126.3 . . ?
C1 C2 H2 126.3 . . ?
Fe C2 H2 126.3 . . ?
C4 C3 C2 108.86(18) . . ?
C4 C3 Fe 69.78(12) . . ?
C2 C3 Fe 68.98(13) . . ?
C4 C3 H3 125.6 . . ?
C2 C3 H3 125.6 . . ?
Fe C3 H3 127.3 . . ?
C3 C4 C5 108.04(19) . . ?
C3 C4 Fe 70.02(13) . . ?
C5 C4 Fe 68.55(11) . . ?
C3 C4 H4 126.0 . . ?
C5 C4 H4 126.0 . . ?
Fe C4 H4 127.0 . . ?
C4 C5 C1 107.99(18) . . ?
C4 C5 Fe 70.64(11) . . ?
C1 C5 Fe 69.06(10) . . ?
C4 C5 H5 126.0 . . ?
C1 C5 H5 126.0 . . ?
Fe C5 H5 125.9 . . ?
C7 C6 N1 125.98(18) . . ?
C7 C6 C10 107.72(19) . . ?
N1 C6 C10 126.30(19) . . ?
C7 C6 Fe 68.99(12) . . ?
N1 C6 Fe 128.27(12) . . ?
C10 C6 Fe 68.89(12) . . ?
C6 C7 C8 107.9(2) . . ?
C6 C7 Fe 70.43(11) . . ?
C8 C7 Fe 68.84(12) . . ?
C6 C7 H7 126.1 . . ?
C8 C7 H7 126.1 . . ?
Fe C7 H7 126.2 . . ?
C9 C8 C7 107.9(2) . . ?
C9 C8 Fe 69.75(13) . . ?
C7 C8 Fe 70.00(12) . . ?
C9 C8 H8 126.0 . . ?
C7 C8 H8 126.0 . . ?
Fe C8 H8 125.8 . . ?
C8 C9 C10 108.5(2) . . ?
C8 C9 Fe 69.53(16) . . ?
C10 C9 Fe 70.07(13) . . ?
C8 C9 H9 125.7 . . ?
C10 C9 H9 125.7 . . ?
Fe C9 H9 126.2 . . ?
C9 C10 C6 108.0(2) . . ?
C9 C10 Fe 69.17(15) . . ?
C6 C10 Fe 70.38(12) . . ?
C9 C10 H10 126.0 . . ?
C6 C10 H10 126.0 . . ?
Fe C10 H10 126.0 . . ?
C16 C11 C12 119.59(16) . . ?
C16 C11 P 122.79(14) . . ?
C12 C11 P 117.58(13) . . ?
C13 C12 C11 120.47(17) . . ?
C13 C12 H12 119.8 . . ?
C11 C12 H12 119.8 . . ?
C14 C13 C12 119.98(18) . . ?
C14 C13 H13 120.0 . . ?
C12 C13 H13 120.0 . . ?
C13 C14 C15 119.90(18) . . ?
C13 C14 H14 120.0 . . ?
C15 C14 H14 120.0 . . ?
C14 C15 C16 120.60(19) . . ?
C14 C15 H15 119.7 . . ?
C16 C15 H15 119.7 . . ?
C11 C16 C15 119.44(19) . . ?
C11 C16 H16 120.3 . . ?
C15 C16 H16 120.3 . . ?
C22 C17 C18 119.39(17) . . ?
C22 C17 P 120.81(14) . . ?
C18 C17 P 119.80(14) . . ?
C19 C18 C17 120.34(18) . . ?
C19 C18 H18 119.8 . . ?
C17 C18 H18 119.8 . . ?
C20 C19 C18 119.94(19) . . ?
C20 C19 H19 120.0 . . ?
C18 C19 H19 120.0 . . ?
C21 C20 C19 119.88(19) . . ?
C21 C20 H20 120.1 . . ?
C19 C20 H20 120.1 . . ?
C20 C21 C22 120.56(19) . . ?
C20 C21 H21 119.7 . . ?
C22 C21 H21 119.7 . . ?
C17 C22 C21 119.89(18) . . ?
C17 C22 H22 120.1 . . ?
C21 C22 H22 120.1 . . ?
N2 C23 N3 127.04(16) . . ?
N2 C23 N1 110.48(15) . . ?
N3 C23 N1 122.47(16) . . ?
N2 C23 Pd 56.14(9) . . ?
N3 C23 Pd 170.53(15) . . ?
N1 C23 Pd 55.43(8) . . ?
N2 C24 C25 110.28(16) . . ?
N2 C24 C26 109.97(15) . . ?
C25 C24 C26 111.56(17) . . ?
N2 C24 H24 108.3 . . ?
C25 C24 H24 108.3 . . ?
C26 C24 H24 108.3 . . ?
C24 C25 H25A 109.5 . . ?
C24 C25 H25B 109.5 . . ?
H25A C25 H25B 109.5 . . ?
C24 C25 H25C 109.5 . . ?
H25A C25 H25C 109.5 . . ?
H25B C25 H25C 109.5 . . ?
C24 C26 H26A 109.5 . . ?
C24 C26 H26B 109.5 . . ?
H26A C26 H26B 109.5 . . ?
C24 C26 H26C 109.5 . . ?
H26A C26 H26C 109.5 . . ?
H26B C26 H26C 109.5 . . ?
C29A C27 N3 118.1(5) . . ?
C28 C27 N3 112.2(2) . . ?
C29A C27 C28A 121.2(6) . . ?
N3 C27 C28A 108.1(4) . . ?
C28 C27 C29 110.6(2) . . ?
N3 C27 C29 107.72(19) . . ?
C28 C27 H27A 105.5 . . ?
N3 C27 H27A 109.6 . . ?
C29 C27 H27A 111.2 . . ?
C29A C27 H27B 103.5 . . ?
N3 C27 H27B 101.5 . . ?
C28A C27 H27B 100.8 . . ?
C27 C28 H28A 109.5 . . ?
C27 C28 H28B 109.5 . . ?
H28A C28 H28B 109.5 . . ?
C27 C28 H28C 109.5 . . ?
H28A C28 H28C 109.5 . . ?
H28B C28 H28C 109.5 . . ?
C27 C29 H29A 109.5 . . ?
C27 C29 H29B 109.5 . . ?
H29A C29 H29B 109.5 . . ?
C27 C29 H29C 109.5 . . ?
H29A C29 H29C 109.5 . . ?
H29B C29 H29C 109.5 . . ?
C27 C28A H28D 109.5 . . ?
C27 C28A H28E 109.5 . . ?
H28D C28A H28E 109.5 . . ?
C27 C28A H28F 109.5 . . ?
H28D C28A H28F 109.5 . . ?
H28E C28A H28F 109.5 . . ?
C27 C29A H29D 109.5 . . ?
C27 C29A H29E 109.5 . . ?
H29D C29A H29E 109.5 . . ?
C27 C29A H29F 109.5 . . ?
H29D C29A H29F 109.5 . . ?
H29E C29A H29F 109.5 . . ?
C30 N4 C34 116.57(14) . . ?
C30 N4 Pd 122.41(11) . . ?
C34 N4 Pd 119.84(11) . . ?
C32 N5 C36 120.88(16) . . ?
C32 N5 C35 120.06(16) . . ?
C36 N5 C35 117.14(16) . . ?
N4 C30 C31 123.51(15) . . ?
N4 C30 H30 118.2 . . ?
C31 C30 H30 118.2 . . ?
C30 C31 C32 120.18(15) . . ?
C30 C31 H31 119.9 . . ?
C32 C31 H31 119.9 . . ?
N5 C32 C33 121.96(16) . . ?
N5 C32 C31 122.33(15) . . ?
C33 C32 C31 115.71(15) . . ?
C34 C33 C32 119.73(16) . . ?
C34 C33 H33 120.1 . . ?
C32 C33 H33 120.1 . . ?
N4 C34 C33 123.94(15) . . ?
N4 C34 H34 118.0 . . ?
C33 C34 H34 118.0 . . ?
N5 C35 H35A 109.5 . . ?
N5 C35 H35B 109.5 . . ?
H35A C35 H35B 109.5 . . ?
N5 C35 H35C 109.5 . . ?
H35A C35 H35C 109.5 . . ?
H35B C35 H35C 109.5 . . ?
N5 C36 H36A 109.5 . . ?
N5 C36 H36B 109.5 . . ?
H36A C36 H36B 109.5 . . ?
N5 C36 H36C 109.5 . . ?
H36A C36 H36C 109.5 . . ?
H36B C36 H36C 109.5 . . ?
F6 Sb F1 179.32(7) . . ?
F6 Sb F4 89.79(7) . . ?
F1 Sb F4 90.19(6) . . ?
F6 Sb F5 90.30(7) . . ?
F1 Sb F5 90.38(7) . . ?
F4 Sb F5 91.54(7) . . ?
F6 Sb F2 90.22(6) . . ?
F1 Sb F2 89.79(5) . . ?
F4 Sb F2 178.75(7) . . ?
F5 Sb F2 89.71(6) . . ?
F6 Sb F3 90.03(6) . . ?
F1 Sb F3 89.29(6) . . ?
F4 Sb F3 89.76(7) . . ?
F5 Sb F3 178.65(6) . . ?
F2 Sb F3 88.99(5) . . ?

loop_
_geom_bond_atom_site_label_1
_geom_bond_atom_site_label_2
_geom_bond_distance
_geom_bond_site_symmetry_2
_geom_bond_publ_flag
Pd N1 2.0461(14) . ?
Pd N4 2.0622(13) . ?
Pd N2 2.0643(14) . ?
Pd P 2.2601(4) . ?
Pd C23 2.4846(17) . ?
Fe C1 2.0209(18) . ?
Fe C5 2.0259(18) . ?
Fe C8 2.029(2) . ?
Fe C9 2.032(2) . ?
Fe C2 2.039(2) . ?
Fe C10 2.043(2) . ?
Fe C7 2.044(2) . ?
Fe C4 2.054(2) . ?
Fe C3 2.057(2) . ?
Fe C6 2.0633(19) . ?
P C1 1.7878(18) . ?
P C11 1.8125(17) . ?
P C17 1.8205(17) . ?
N1 C23 1.391(2) . ?
N1 C6 1.426(2) . ?
N2 C23 1.316(2) . ?
N2 C24 1.463(2) . ?
N3 C23 1.348(2) . ?
N3 C27 1.477(2) . ?
N3 H3N 0.8688 . ?
C1 C2 1.432(3) . ?
C1 C5 1.434(3) . ?
C2 C3 1.426(3) . ?
C2 H2 0.9500 . ?
C3 C4 1.413(3) . ?
C3 H3 0.9500 . ?
C4 C5 1.423(3) . ?
C4 H4 0.9500 . ?
C5 H5 0.9500 . ?
C6 C7 1.424(3) . ?
C6 C10 1.429(3) . ?
C7 C8 1.432(3) . ?
C7 H7 0.9500 . ?
C8 C9 1.413(5) . ?
C8 H8 0.9500 . ?
C9 C10 1.419(4) . ?
C9 H9 0.9500 . ?
C10 H10 0.9500 . ?
C11 C16 1.391(3) . ?
C11 C12 1.393(2) . ?
C12 C13 1.384(2) . ?
C12 H12 0.9500 . ?
C13 C14 1.382(3) . ?
C13 H13 0.9500 . ?
C14 C15 1.384(3) . ?
C14 H14 0.9500 . ?
C15 C16 1.393(3) . ?
C15 H15 0.9500 . ?
C16 H16 0.9500 . ?
C17 C22 1.389(3) . ?
C17 C18 1.395(3) . ?
C18 C19 1.388(3) . ?
C18 H18 0.9500 . ?
C19 C20 1.386(3) . ?
C19 H19 0.9500 . ?
C20 C21 1.380(3) . ?
C20 H20 0.9500 . ?
C21 C22 1.391(3) . ?
C21 H21 0.9500 . ?
C22 H22 0.9500 . ?
C24 C25 1.514(3) . ?
C24 C26 1.517(3) . ?
C24 H24 1.0000 . ?
C25 H25A 0.9800 . ?
C25 H25B 0.9800 . ?
C25 H25C 0.9800 . ?
C26 H26A 0.9800 . ?
C26 H26B 0.9800 . ?
C26 H26C 0.9800 . ?
C27 C29A 1.439(3) . ?
C27 C28 1.455(4) . ?
C27 C28A 1.583(11) . ?
C27 C29 1.585(4) . ?
C27 H27A 1.0007 . ?
C27 H27B 0.9998 . ?
C28 H28A 0.9800 . ?
C28 H28B 0.9800 . ?
C28 H28C 0.9800 . ?
C29 H29A 0.9800 . ?
C29 H29B 0.9800 . ?
C29 H29C 0.9800 . ?
C28A H28D 0.9800 . ?
C28A H28E 0.9800 . ?
C28A H28F 0.9800 . ?
C29A H29D 0.9800 . ?
C29A H29E 0.9800 . ?
C29A H29F 0.9800 . ?
N4 C30 1.345(2) . ?
N4 C34 1.347(2) . ?
N5 C32 1.356(2) . ?
N5 C36 1.453(2) . ?
N5 C35 1.455(3) . ?
C30 C31 1.372(2) . ?
C30 H30 0.9500 . ?
C31 C32 1.412(2) . ?
C31 H31 0.9500 . ?
C32 C33 1.409(2) . ?
C33 C34 1.373(2) . ?
C33 H33 0.9500 . ?
C34 H34 0.9500 . ?
C35 H35A 0.9800 . ?
C35 H35B 0.9800 . ?
C35 H35C 0.9800 . ?
C36 H36A 0.9800 . ?
C36 H36B 0.9800 . ?
C36 H36C 0.9800 . ?
Sb F6 1.8637(12) . ?
Sb F1 1.8652(12) . ?
Sb F4 1.8659(13) . ?
Sb F5 1.8702(13) . ?
Sb F2 1.8709(11) . ?
Sb F3 1.8832(12) . ?
